data_7202101
loop_
_publ_author_name
'Chen, Shuo-ping'
'Li, Ming'
'Xiao, Yong'
'Yuan, Yi-xuan'
'Pan, Ling-ling'
'Yuan, Liang-jie'

_publ_section_title
;
 Hydrogen-bonded assembly of [Ni(Im)6]2+ ion and phosphorus anions:
 Different sandwiched-type/tessellate-type supramolecular architectures
 and 1D water chains
;
_journal_issue 9
_journal_name_full CrystEngComm
_journal_page_first 1227
_journal_paper_doi 10.1039/b804001j
_journal_volume 10
_journal_year 2008
_chemical_formula_sum 'C36 H68 N23 Ni2 O17 P3'
_chemical_formula_weight 1305.46
_chemical_name_systematic
;
?
;
_space_group_IT_number 14
_symmetry_cell_setting monoclinic
_symmetry_space_group_name_Hall '-P 2ybc'
_symmetry_space_group_name_H-M 'P 1 21/c 1'
_atom_sites_solution_hydrogens geom
_atom_sites_solution_primary direct
_atom_sites_solution_secondary difmap
_audit_creation_method SHELXL-97
_cell_angle_alpha 90.00
_cell_angle_beta 97.7650(10)
_cell_angle_gamma 90.00
_cell_formula_units_Z 4
_cell_length_a 9.3330(6)
_cell_length_b 23.5953(14)
_cell_length_c 26.7989(16)
_cell_measurement_reflns_used 6816
_cell_measurement_temperature 273(2)
_cell_measurement_theta_max 29.40
_cell_measurement_theta_min 2.31
_cell_volume 5847.4(6)
_computing_cell_refinement 'Bruker SMART'
_computing_data_collection 'Bruker SMART'
_computing_data_reduction 'Bruker SAINT'
_computing_molecular_graphics 'Bruker SHELXTL'
_computing_publication_material 'Bruker SHELXTL'
_computing_structure_refinement 'SHELXL-97 (Sheldrick, 1997)'
_computing_structure_solution 'SHELXS-97 (Sheldrick, 1990)'
_diffrn_ambient_temperature 273(2)
_diffrn_measured_fraction_theta_full 0.995
_diffrn_measured_fraction_theta_max 0.995
_diffrn_measurement_device_type 'CCD area detector'
_diffrn_measurement_method 'phi and omega scans'
_diffrn_radiation_monochromator graphite
_diffrn_radiation_source 'fine-focus sealed tube'
_diffrn_radiation_type MoK\a
_diffrn_radiation_wavelength 0.71073
_diffrn_reflns_av_R_equivalents 0.0201
_diffrn_reflns_av_sigmaI/netI 0.0248
_diffrn_reflns_limit_h_max 10
_diffrn_reflns_limit_h_min -12
_diffrn_reflns_limit_k_max 31
_diffrn_reflns_limit_k_min -26
_diffrn_reflns_limit_l_max 35
_diffrn_reflns_limit_l_min -35
_diffrn_reflns_number 39037
_diffrn_reflns_theta_full 28.00
_diffrn_reflns_theta_max 28.00
_diffrn_reflns_theta_min 2.31
_exptl_absorpt_coefficient_mu 0.809
_exptl_absorpt_correction_T_max 0.8421
_exptl_absorpt_correction_T_min 0.7594
_exptl_absorpt_correction_type multi-scan
_exptl_absorpt_process_details SADABS
_exptl_crystal_density_diffrn 1.483
_exptl_crystal_density_method 'not measured'
_exptl_crystal_F_000 2728
_exptl_crystal_size_max 0.36
_exptl_crystal_size_mid 0.34
_exptl_crystal_size_min 0.22
_refine_diff_density_max 2.060
_refine_diff_density_min -1.655
_refine_diff_density_rms 0.125
_refine_ls_extinction_method none
_refine_ls_goodness_of_fit_ref 1.143
_refine_ls_hydrogen_treatment mixed
_refine_ls_matrix_type full
_refine_ls_number_parameters 846
_refine_ls_number_reflns 14058
_refine_ls_number_restraints 48
_refine_ls_restrained_S_all 1.182
_refine_ls_R_factor_all 0.0933
_refine_ls_R_factor_gt 0.0774
_refine_ls_shift/su_max 0.000
_refine_ls_shift/su_mean 0.000
_refine_ls_structure_factor_coef Fsqd
_refine_ls_weighting_details 'calc w=1/[\s^2^(Fo^2^)+(0.1115P)^2^+17.0883P] where P=(Fo^2^+2Fc^2^)/3'
_refine_ls_weighting_scheme calc
_refine_ls_wR_factor_gt 0.2225
_refine_ls_wR_factor_ref 0.2339
_reflns_number_gt 11036
_reflns_number_total 14058
_reflns_threshold_expression >2sigma(I)
_cod_data_source_file b804001j.txt
_cod_data_source_block 61128csp1_0m
_cod_depositor_comments
;
The following automatic conversions were performed:
'_symmetry_cell_setting' value 'Monoclinic' changed to 'monoclinic'
according to '/home/saulius/struct/CIF-dictionaries/cif_core.dic'
dictionary named 'cif_core.dic' version 2.4.1 from
2010-06-29.

'_exptl_absorpt_correction_type' value 'Multi-scan' changed
to 'multi-scan' according to
'/home/saulius/struct/CIF-dictionaries/cif_core.dic' dictionary named
'cif_core.dic' version 2.4.1 from 2010-06-29.

Automatic conversion script
Id: cif_fix_enum 1527 2010-12-29 10:47:43Z saulius 
;
_cod_original_sg_symbol_H-M P2(1)/c
_cod_database_code 7202101

loop_
_symmetry_equiv_pos_as_xyz
'x, y, z'
'-x, y+1/2, -z+1/2'
'-x, -y, -z'
'x, -y-1/2, z-1/2'

loop_
_atom_site_label
_atom_site_type_symbol
_atom_site_fract_x
_atom_site_fract_y
_atom_site_fract_z
_atom_site_U_iso_or_equiv
_atom_site_adp_type
_atom_site_occupancy
_atom_site_symmetry_multiplicity
_atom_site_calc_flag
_atom_site_refinement_flags
_atom_site_disorder_assembly
_atom_site_disorder_group
C1 C 0.6568(4) 0.75144(15) 0.77398(14) 0.0209(7) Uani 1 1 d . . .
C2 C 0.7260(5) 0.74902(16) 0.82952(15) 0.0247(8) Uani 1 1 d . . .
H2A H 0.6731 0.7746 0.8487 0.030 Uiso 1 1 calc R . .
H2B H 0.7131 0.7110 0.8420 0.030 Uiso 1 1 calc R . .
C3 C 0.8868(5) 0.76397(19) 0.84030(15) 0.0279(8) Uani 1 1 d . . .
H3A H 0.8991 0.8036 0.8324 0.033 Uiso 1 1 calc R . .
H3B H 0.9392 0.7418 0.8183 0.033 Uiso 1 1 calc R . .
C4 C 0.2142(7) 0.6530(2) 0.7194(3) 0.0526(14) Uani 1 1 d . . .
H4 H 0.2138 0.6684 0.7513 0.063 Uiso 1 1 calc R . .
C6 C 0.1661(7) 0.5971(3) 0.6550(3) 0.0675(19) Uani 1 1 d . . .
H6 H 0.1298 0.5678 0.6338 0.081 Uiso 1 1 calc R . .
C7 C 0.2558(7) 0.6390(3) 0.6440(3) 0.0569(15) Uani 1 1 d . . .
H7 H 0.2907 0.6435 0.6134 0.068 Uiso 1 1 calc R . .
C9 C 0.5041(6) 0.7477(2) 0.5842(2) 0.0394(11) Uani 1 1 d . . .
H9 H 0.6005 0.7412 0.5969 0.047 Uiso 1 1 calc R . .
C11 C 0.3081(7) 0.7619(3) 0.5312(2) 0.0547(15) Uani 1 1 d . . .
H11 H 0.2439 0.7669 0.5018 0.066 Uiso 1 1 calc R . .
C12 C 0.2762(6) 0.7622(3) 0.5794(2) 0.0510(14) Uani 1 1 d . . .
H12 H 0.1847 0.7678 0.5886 0.061 Uiso 1 1 calc R . .
C13 C 0.1405(5) 0.7921(2) 0.71624(19) 0.0393(10) Uani 1 1 d . . .
H13 H 0.1163 0.7576 0.7297 0.047 Uiso 1 1 calc R . .
C15 C 0.1269(6) 0.8790(3) 0.6918(3) 0.0600(17) Uani 1 1 d . . .
H15 H 0.0943 0.9157 0.6848 0.072 Uiso 1 1 calc R . .
C16 C 0.2533(6) 0.8563(2) 0.6820(3) 0.0537(15) Uani 1 1 d . . .
H16 H 0.3237 0.8754 0.6671 0.064 Uiso 1 1 calc R . .
C18 C 0.3297(6) 0.4025(2) 1.04044(19) 0.0385(10) Uani 1 1 d . . .
H18 H 0.3095 0.3878 1.0080 0.046 Uiso 1 1 calc R . .
C20 C 0.3296(7) 0.4135(3) 1.1206(2) 0.0531(14) Uani 1 1 d . . .
H20 H 0.3118 0.4092 1.1537 0.064 Uiso 1 1 calc R . .
C21 C 0.4156(6) 0.4528(3) 1.10301(19) 0.0468(13) Uani 1 1 d . . .
H21 H 0.4674 0.4805 1.1225 0.056 Uiso 1 1 calc R . .
C23 C 0.2741(6) 0.5944(2) 0.96561(19) 0.0393(11) Uani 1 1 d . . .
H23 H 0.3350 0.6105 0.9447 0.047 Uiso 1 1 calc R . .
C25 C 0.0863(7) 0.5793(3) 1.0028(3) 0.070(2) Uani 1 1 d . . .
H25 H -0.0047 0.5818 1.0130 0.084 Uiso 1 1 calc R . .
C26 C 0.1907(6) 0.5414(3) 1.0189(3) 0.0575(16) Uani 1 1 d . . .
H26 H 0.1827 0.5130 1.0425 0.069 Uiso 1 1 calc R . .
C28 C 0.4618(5) 0.40717(19) 0.91768(17) 0.0345(9) Uani 1 1 d . . .
H28 H 0.5474 0.3896 0.9314 0.041 Uiso 1 1 calc R . .
C30 C 0.2680(6) 0.4272(2) 0.8665(2) 0.0479(13) Uani 1 1 d . . .
H30 H 0.1954 0.4272 0.8391 0.057 Uiso 1 1 calc R . .
C31 C 0.2791(6) 0.4626(2) 0.9069(2) 0.0414(11) Uani 1 1 d . . .
H31 H 0.2131 0.4908 0.9119 0.050 Uiso 1 1 calc R . .
C33 C 0.3156(6) 0.0935(2) 1.0389(2) 0.0419(11) Uani 1 1 d . . .
H33 H 0.3040 0.1105 1.0073 0.050 Uiso 1 1 calc R . .
C35 C 0.2960(10) 0.0776(3) 1.1167(2) 0.075(2) Uani 1 1 d . . .
H35 H 0.2711 0.0802 1.1491 0.090 Uiso 1 1 calc R . .
C36 C 0.3797(8) 0.0373(3) 1.0994(2) 0.0621(18) Uani 1 1 d . . .
H36 H 0.4221 0.0072 1.1183 0.075 Uiso 1 1 calc R . .
C38 C 0.4377(6) 0.0908(2) 0.91791(18) 0.0374(10) Uani 1 1 d . . .
H38 H 0.5189 0.1109 0.9320 0.045 Uiso 1 1 calc R . .
C40 C 0.2480(6) 0.0663(3) 0.8666(2) 0.0488(13) Uani 1 1 d . . .
H40 H 0.1740 0.0652 0.8396 0.059 Uiso 1 1 calc R . .
C41 C 0.2694(6) 0.0294(2) 0.9056(2) 0.0440(12) Uani 1 1 d . . .
H41 H 0.2114 -0.0019 0.9098 0.053 Uiso 1 1 calc R . .
C43 C 0.3158(6) -0.1068(2) 0.9656(2) 0.0445(12) Uani 1 1 d . . .
H43 H 0.3884 -0.1203 0.9482 0.053 Uiso 1 1 calc R . .
C45 C 0.1123(8) -0.0997(3) 0.9948(3) 0.0670(19) Uani 1 1 d . . .
H45 H 0.0192 -0.1066 1.0020 0.080 Uiso 1 1 calc R . .
C46 C 0.1975(7) -0.0557(3) 1.0110(3) 0.0554(15) Uani 1 1 d . . .
H46 H 0.1717 -0.0265 1.0314 0.066 Uiso 1 1 calc R . .
C48 C 0.6281(8) 0.4885(3) 0.7392(3) 0.0656(18) Uani 1 1 d . . .
C50 C 0.4729(10) 0.5499(3) 0.7519(5) 0.106(4) Uani 1 1 d . . .
H50 H 0.4287 0.5840 0.7580 0.127 Uiso 1 1 calc R . .
C51 C 0.4074(9) 0.4990(3) 0.7460(4) 0.091(3) Uani 1 1 d . . .
H51 H 0.3099 0.4918 0.7474 0.110 Uiso 1 1 calc R . .
C53 C 0.8961(7) 0.7027(3) 0.5823(2) 0.0484(13) Uani 1 1 d . . .
H53 H 0.9018 0.6634 0.5839 0.058 Uiso 1 1 calc R . .
C55 C 0.8812(7) 0.7892(3) 0.6030(2) 0.0563(15) Uani 1 1 d . . .
H55 H 0.8743 0.8220 0.6218 0.068 Uiso 1 1 calc R . .
C56 C 0.8848(7) 0.7875(3) 0.5528(2) 0.0572(15) Uani 1 1 d . . .
H56 H 0.8815 0.8184 0.5312 0.069 Uiso 1 1 calc R . .
H48 H 0.7161 0.4718 0.7348 0.069 Uiso 1 1 d R . .
N1 N 0.4986(4) 0.73681(15) 0.76916(13) 0.0250(7) Uani 1 1 d . . .
H1A H 0.4510 0.7610 0.7870 0.030 Uiso 1 1 calc R . .
H1B H 0.4857 0.7012 0.7798 0.030 Uiso 1 1 calc R . .
N2 N 0.2874(4) 0.67399(18) 0.68487(17) 0.0402(9) Uani 1 1 d . . .
N5 N 0.1395(6) 0.6059(2) 0.7025(3) 0.0629(15) Uani 1 1 d . . .
N8 N 0.4004(4) 0.75278(17) 0.61214(15) 0.0356(9) Uani 1 1 d . . .
N10 N 0.4543(6) 0.7528(2) 0.53493(18) 0.0469(11) Uani 1 1 d . . .
N13 N 0.2613(4) 0.80128(17) 0.69731(15) 0.0333(8) Uani 1 1 d . . .
N14 N 0.0574(5) 0.8378(2) 0.71380(18) 0.0464(11) Uani 1 1 d . . .
H14 H -0.0254 0.8406 0.7243 0.056 Uiso 1 1 calc R . .
N17 N 0.4152(4) 0.44590(16) 1.05224(14) 0.0309(8) Uani 1 1 d . . .
N19 N 0.2746(5) 0.3814(2) 1.08041(17) 0.0433(10) Uani 1 1 d . . .
N22 N 0.3095(4) 0.55090(16) 0.99562(14) 0.0308(8) Uani 1 1 d . . .
N24 N 0.1396(5) 0.6128(2) 0.9688(2) 0.0466(11) Uani 1 1 d . . .
N27 N 0.4024(4) 0.45030(15) 0.93895(13) 0.0297(7) Uani 1 1 d . . .
N29 N 0.3837(5) 0.39185(19) 0.87403(16) 0.0387(9) Uani 1 1 d . . .
N32 N 0.3926(4) 0.04751(16) 1.05011(14) 0.0319(8) Uani 1 1 d . . .
N34 N 0.2556(6) 0.1132(2) 1.07800(19) 0.0515(12) Uani 1 1 d . . .
N37 N 0.3893(4) 0.04497(15) 0.93792(14) 0.0306(8) Uani 1 1 d . . .
N39 N 0.3558(5) 0.1052(2) 0.87473(17) 0.0400(9) Uani 1 1 d . . .
N42 N 0.3271(4) -0.05990(16) 0.99319(15) 0.0332(8) Uani 1 1 d . . .
N44 N 0.1888(6) -0.1323(2) 0.9657(2) 0.0536(12) Uani 1 1 d . . .
N47 N 0.5061(6) 0.4610(2) 0.7381(2) 0.0495(11) Uani 1 1 d . . .
N49 N 0.6109(7) 0.5428(2) 0.7473(2) 0.0555(14) Uani 1 1 d . . .
N52 N 0.8941(5) 0.7326(2) 0.54012(18) 0.0460(11) Uani 1 1 d . . .
N54 N 0.8891(5) 0.7358(2) 0.62183(16) 0.0461(11) Uani 1 1 d . . .
Ni1 Ni 0.42564(6) 0.74488(2) 0.68940(2) 0.02583(15) Uani 1 1 d . . .
Ni2 Ni 0.5000 0.5000 1.0000 0.02315(17) Uani 1 2 d S . .
Ni3 Ni 0.5000 0.0000 1.0000 0.02401(18) Uani 1 2 d S . .
O1 O 0.6098(3) 0.69096(13) 0.68865(11) 0.0307(6) Uani 1 1 d . . .
O2 O 0.8695(3) 0.71845(15) 0.71705(13) 0.0328(7) Uani 1 1 d . . .
O3 O 0.7539(4) 0.64377(12) 0.76487(12) 0.0336(7) Uani 1 1 d . . .
O4 O 0.5729(3) 0.81296(13) 0.69336(11) 0.0288(6) Uani 1 1 d . . .
O5 O 0.5581(4) 0.85635(13) 0.77909(12) 0.0364(7) Uani 1 1 d . . .
O6 O 0.7982(3) 0.84971(13) 0.74664(13) 0.0336(7) Uani 1 1 d . . .
O7 O 0.9564(4) 0.68761(13) 0.91394(13) 0.0359(7) Uani 1 1 d . . .
O8 O 1.1191(4) 0.77260(17) 0.91113(15) 0.0463(9) Uani 1 1 d . . .
O9 O 0.8744(4) 0.78433(16) 0.93854(12) 0.0407(8) Uani 1 1 d . . .
O1W O 0.9761(9) 0.5253(4) 0.7474(4) 0.101(2) Uani 1 1 d U . .
O2W O 1.0010(6) 0.6225(2) 0.8301(2) 0.0676(13) Uani 1 1 d U . .
O3W O 0.5914(9) 0.7519(3) 0.9507(3) 0.097(2) Uani 1 1 d U . .
O4W O 0.3557(11) 0.7359(11) 0.8779(5) 0.164(4) Uani 1 1 d U . .
O5W O 0.038(2) 0.4295(5) 0.7014(6) 0.146(4) Uani 1 1 d U . .
O6W O 0.2986(17) 0.6266(8) 0.8367(4) 0.158(4) Uani 1 1 d U . .
O7W O 0.956(3) 0.5133(12) 0.8496(9) 0.227(8) Uani 1 1 d U . .
O8W O 0.260(5) 0.8607(10) 0.8323(10) 0.258(10) Uani 1.00(5) 1 d U . .
P1 P 0.72614(11) 0.69692(4) 0.73368(4) 0.0223(2) Uani 1 1 d . . .
P2 P 0.65111(11) 0.82323(4) 0.74628(4) 0.0224(2) Uani 1 1 d . . .
P3 P 0.96457(12) 0.75136(4) 0.90492(4) 0.0251(2) Uani 1 1 d . . .
H1 H 0.879(9) 0.722(4) 0.688(3) 0.08(3) Uiso 1 1 d . . .
H5 H 0.086(8) 0.585(3) 0.717(3) 0.06(2) Uiso 1 1 d . . .
H10 H 0.510(8) 0.750(3) 0.511(3) 0.06(2) Uiso 1 1 d . . .
H19 H 0.212(9) 0.357(4) 1.084(3) 0.08(3) Uiso 1 1 d . . .
H24 H 0.091(8) 0.638(3) 0.953(3) 0.07(2) Uiso 1 1 d . . .
H29 H 0.406(7) 0.364(3) 0.855(3) 0.057(19) Uiso 1 1 d . . .
H34 H 0.194(8) 0.138(3) 1.076(3) 0.07(3) Uiso 1 1 d . . .
H39 H 0.378(7) 0.129(3) 0.856(2) 0.046(18) Uiso 1 1 d . . .
H44 H 0.161(9) -0.167(4) 0.949(3) 0.08(2) Uiso 1 1 d . . .
H47 H 0.477(11) 0.425(5) 0.730(4) 0.13(4) Uiso 1 1 d . . .
H49 H 0.662(8) 0.569(4) 0.750(3) 0.07(2) Uiso 1 1 d . . .
H52 H 0.900(8) 0.730(3) 0.513(3) 0.06(2) Uiso 1 1 d . . .
H1W1 H 0.995(13) 0.495(5) 0.733(5) 0.12(5) Uiso 1 1 d . . .
H2W1 H 0.969(13) 0.522(5) 0.779(5) 0.12(5) Uiso 1 1 d . . .
H1W2 H 1.003(9) 0.640(4) 0.858(3) 0.08(3) Uiso 1 1 d . . .
H2W2 H 0.922(10) 0.624(4) 0.810(3) 0.08(3) Uiso 1 1 d . . .
H1W3 H 0.669(14) 0.758(4) 0.940(5) 0.12(4) Uiso 1 1 d . . .
H2W3 H 0.526(14) 0.750(4) 0.925(5) 0.12(4) Uiso 1 1 d . . .
H1W4 H 0.33(2) 0.710(8) 0.896(7) 0.20(10) Uiso 1 1 d . . .
H2W4 H 0.31(2) 0.765(8) 0.885(8) 0.20(9) Uiso 1 1 d . . .
H1W5 H 0.091(18) 0.405(8) 0.718(6) 0.18(9) Uiso 1 1 d . . .
H2W5 H -0.044(17) 0.418(8) 0.692(6) 0.18(8) Uiso 1 1 d . . .
H1W6 H 0.348(19) 0.657(8) 0.831(7) 0.19(9) Uiso 1 1 d . . .
H2W6 H 0.211(18) 0.638(7) 0.831(6) 0.19(8) Uiso 1 1 d . . .
H1W7 H 0.99(3) 0.547(10) 0.857(9) 0.27(14) Uiso 1 1 d . . .
H2W7 H 0.94(3) 0.485(10) 0.868(9) 0.27(14) Uiso 1 1 d . . .
H1W8 H 0.22(3) 0.850(13) 0.857(12) 0.3(2) Uiso 1 1 d . . .
H2W8 H 0.34(3) 0.860(12) 0.819(11) 0.3(2) Uiso 1 1 d . . .

loop_
_atom_site_aniso_label
_atom_site_aniso_U_11
_atom_site_aniso_U_22
_atom_site_aniso_U_33
_atom_site_aniso_U_23
_atom_site_aniso_U_13
_atom_site_aniso_U_12
C1 0.0228(18) 0.0199(17) 0.0201(17) 0.0006(13) 0.0031(14) -0.0006(13)
C2 0.030(2) 0.0248(19) 0.0191(18) 0.0005(14) 0.0029(15) 0.0003(14)
C3 0.032(2) 0.029(2) 0.0225(19) 0.0008(15) 0.0018(16) -0.0029(16)
C4 0.053(3) 0.043(3) 0.061(4) 0.006(3) 0.007(3) -0.010(2)
C6 0.057(4) 0.051(4) 0.094(5) -0.021(4) 0.006(4) -0.020(3)
C7 0.051(3) 0.054(3) 0.066(4) -0.019(3) 0.010(3) -0.013(3)
C9 0.034(2) 0.050(3) 0.034(2) 0.003(2) 0.005(2) 0.002(2)
C11 0.055(4) 0.075(4) 0.031(3) 0.001(3) -0.007(2) 0.005(3)
C12 0.036(3) 0.080(4) 0.036(3) 0.000(3) -0.003(2) 0.008(3)
C13 0.031(2) 0.046(3) 0.042(3) 0.000(2) 0.0062(19) 0.000(2)
C15 0.042(3) 0.041(3) 0.098(5) 0.002(3) 0.013(3) 0.010(2)
C16 0.036(3) 0.044(3) 0.085(4) 0.011(3) 0.021(3) 0.005(2)
C18 0.046(3) 0.032(2) 0.038(2) -0.0032(19) 0.005(2) 0.0069(19)
C20 0.064(4) 0.060(4) 0.036(3) -0.008(2) 0.009(2) 0.021(3)
C21 0.054(3) 0.055(3) 0.031(2) 0.000(2) 0.004(2) 0.017(3)
C23 0.043(3) 0.036(2) 0.037(2) -0.0023(19) -0.002(2) -0.009(2)
C25 0.040(3) 0.066(4) 0.108(6) -0.028(4) 0.023(3) -0.022(3)
C26 0.045(3) 0.049(3) 0.082(4) -0.025(3) 0.022(3) -0.015(3)
C28 0.041(2) 0.030(2) 0.032(2) 0.0080(17) 0.0029(18) -0.0006(18)
C30 0.047(3) 0.052(3) 0.040(3) 0.016(2) -0.009(2) 0.000(2)
C31 0.039(3) 0.040(3) 0.043(3) 0.014(2) -0.005(2) -0.003(2)
C33 0.046(3) 0.039(3) 0.041(3) 0.002(2) 0.007(2) -0.010(2)
C35 0.113(6) 0.079(5) 0.036(3) 0.002(3) 0.020(3) -0.047(5)
C36 0.091(5) 0.062(4) 0.035(3) -0.002(3) 0.013(3) -0.032(4)
C38 0.044(3) 0.033(2) 0.035(2) -0.0110(18) 0.001(2) -0.0004(19)
C40 0.048(3) 0.056(3) 0.038(3) -0.016(2) -0.009(2) 0.000(2)
C41 0.045(3) 0.043(3) 0.041(3) -0.012(2) -0.006(2) 0.008(2)
C43 0.045(3) 0.033(2) 0.054(3) 0.007(2) 0.002(2) 0.009(2)
C45 0.051(4) 0.075(5) 0.078(5) 0.015(4) 0.017(3) 0.031(3)
C46 0.048(3) 0.059(4) 0.062(4) 0.017(3) 0.019(3) 0.018(3)
C48 0.060(4) 0.045(3) 0.095(5) 0.000(3) 0.021(4) -0.015(3)
C50 0.072(5) 0.037(4) 0.200(12) -0.025(5) -0.014(6) 0.001(3)
C51 0.051(4) 0.049(4) 0.170(10) -0.023(5) 0.002(5) -0.006(3)
C53 0.056(3) 0.053(3) 0.037(3) 0.002(2) 0.011(2) -0.004(3)
C55 0.051(3) 0.061(4) 0.055(3) -0.014(3) 0.001(3) 0.003(3)
C56 0.061(4) 0.058(4) 0.049(3) 0.013(3) -0.005(3) 0.001(3)
N1 0.0239(17) 0.0251(16) 0.0267(17) 0.0011(13) 0.0055(13) -0.0024(13)
N2 0.034(2) 0.038(2) 0.048(2) -0.0028(18) 0.0030(18) -0.0056(17)
N5 0.049(3) 0.044(3) 0.093(5) 0.009(3) 0.003(3) -0.014(2)
N8 0.030(2) 0.049(2) 0.0271(19) 0.0002(16) -0.0004(15) 0.0016(16)
N10 0.055(3) 0.058(3) 0.029(2) 0.0026(18) 0.007(2) 0.003(2)
N13 0.0247(18) 0.037(2) 0.039(2) -0.0005(16) 0.0062(15) 0.0004(15)
N14 0.027(2) 0.055(3) 0.057(3) -0.012(2) 0.0094(19) 0.0032(18)
N17 0.0318(19) 0.0290(18) 0.0316(18) -0.0028(14) 0.0034(15) 0.0011(14)
N19 0.047(3) 0.040(2) 0.043(2) -0.0077(19) 0.006(2) 0.009(2)
N22 0.0322(19) 0.0274(18) 0.0319(18) 0.0023(14) 0.0004(15) -0.0064(14)
N24 0.040(2) 0.037(2) 0.059(3) -0.003(2) -0.007(2) -0.0120(19)
N27 0.0358(19) 0.0265(17) 0.0265(17) 0.0059(13) 0.0028(14) 0.0014(14)
N29 0.046(2) 0.038(2) 0.032(2) 0.0136(17) 0.0038(17) 0.0035(18)
N32 0.037(2) 0.0272(18) 0.0311(18) 0.0025(14) 0.0043(15) -0.0022(15)
N34 0.058(3) 0.049(3) 0.048(3) 0.011(2) 0.007(2) -0.019(2)
N37 0.036(2) 0.0265(17) 0.0283(18) -0.0054(14) 0.0022(15) -0.0021(14)
N39 0.046(2) 0.040(2) 0.034(2) -0.0141(18) 0.0025(18) -0.0036(19)
N42 0.037(2) 0.0274(18) 0.0334(19) -0.0029(15) -0.0005(15) 0.0064(15)
N44 0.052(3) 0.043(3) 0.062(3) 0.005(2) -0.004(2) 0.020(2)
N47 0.055(3) 0.035(2) 0.058(3) 0.003(2) 0.005(2) -0.012(2)
N49 0.073(4) 0.038(3) 0.052(3) 0.005(2) -0.003(2) -0.021(3)
N52 0.047(3) 0.062(3) 0.029(2) 0.001(2) 0.0044(19) -0.004(2)
N54 0.040(2) 0.069(3) 0.030(2) -0.002(2) 0.0070(17) -0.002(2)
Ni1 0.0230(3) 0.0294(3) 0.0248(3) 0.00019(19) 0.0019(2) -0.00078(19)
Ni2 0.0270(4) 0.0197(3) 0.0222(3) 0.0017(2) 0.0015(3) -0.0013(3)
Ni3 0.0293(4) 0.0185(3) 0.0235(4) -0.0021(3) 0.0012(3) 0.0004(3)
O1 0.0297(15) 0.0328(16) 0.0282(15) -0.0112(12) -0.0014(12) 0.0029(12)
O2 0.0299(16) 0.0395(18) 0.0301(16) -0.0055(13) 0.0076(13) -0.0049(13)
O3 0.0429(18) 0.0181(14) 0.0388(17) 0.0027(12) 0.0017(14) 0.0015(12)
O4 0.0309(15) 0.0291(15) 0.0256(14) 0.0077(11) 0.0006(11) -0.0028(12)
O5 0.0464(19) 0.0275(16) 0.0377(17) -0.0015(13) 0.0147(14) 0.0091(13)
O6 0.0290(16) 0.0281(15) 0.0436(18) 0.0047(13) 0.0038(13) -0.0044(12)
O7 0.0371(17) 0.0286(16) 0.0393(17) 0.0049(13) -0.0048(14) 0.0002(13)
O8 0.0324(18) 0.048(2) 0.056(2) -0.0124(18) -0.0043(16) -0.0089(15)
O9 0.049(2) 0.047(2) 0.0258(15) -0.0041(14) 0.0026(14) 0.0151(16)
O1W 0.094(4) 0.080(5) 0.124(6) 0.025(4) 0.002(4) -0.023(4)
O2W 0.071(3) 0.060(3) 0.067(3) -0.011(2) -0.009(3) 0.021(2)
O3W 0.078(4) 0.166(6) 0.054(3) -0.016(3) 0.030(3) -0.025(4)
O4W 0.073(5) 0.288(10) 0.138(7) -0.009(8) 0.038(5) 0.002(6)
O5W 0.197(8) 0.101(6) 0.165(7) -0.050(5) 0.114(7) -0.056(6)
O6W 0.132(7) 0.237(10) 0.104(6) 0.001(6) 0.016(5) 0.049(7)
O7W 0.240(11) 0.198(11) 0.240(12) -0.020(9) 0.018(8) 0.023(9)
O8W 0.390(14) 0.190(11) 0.177(12) 0.005(8) -0.027(9) -0.027(9)
P1 0.0250(5) 0.0188(4) 0.0225(5) -0.0031(3) 0.0015(4) 0.0001(3)
P2 0.0255(5) 0.0183(4) 0.0237(5) 0.0022(3) 0.0041(4) 0.0011(3)
P3 0.0263(5) 0.0247(5) 0.0228(5) -0.0023(4) -0.0016(4) 0.0008(4)

loop_
_atom_type_symbol
_atom_type_description
_atom_type_scat_dispersion_real
_atom_type_scat_dispersion_imag
_atom_type_scat_source
C C 0.0033 0.0016 'International Tables Vol C Tables 4.2.6.8 and 6.1.1.4'
H H 0.0000 0.0000 'International Tables Vol C Tables 4.2.6.8 and 6.1.1.4'
N N 0.0061 0.0033 'International Tables Vol C Tables 4.2.6.8 and 6.1.1.4'
O O 0.0106 0.0060 'International Tables Vol C Tables 4.2.6.8 and 6.1.1.4'
P P 0.1023 0.0942 'International Tables Vol C Tables 4.2.6.8 and 6.1.1.4'
Ni Ni 0.3393 1.1124 'International Tables Vol C Tables 4.2.6.8 and 6.1.1.4'

loop_
_geom_angle_atom_site_label_1
_geom_angle_atom_site_label_2
_geom_angle_atom_site_label_3
_geom_angle
_geom_angle_site_symmetry_1
_geom_angle_site_symmetry_3
_geom_angle_publ_flag
N1 C1 C2 110.6(3) . . ?
N1 C1 P2 101.6(2) . . ?
C2 C1 P2 114.1(3) . . ?
N1 C1 P1 101.9(2) . . ?
C2 C1 P1 113.8(3) . . ?
P2 C1 P1 113.3(2) . . ?
C3 C2 C1 116.5(3) . . ?
C3 C2 H2A 108.2 . . ?
C1 C2 H2A 108.2 . . ?
C3 C2 H2B 108.2 . . ?
C1 C2 H2B 108.2 . . ?
H2A C2 H2B 107.3 . . ?
C2 C3 P3 113.5(3) . . ?
C2 C3 H3A 108.9 . . ?
P3 C3 H3A 108.9 . . ?
C2 C3 H3B 108.9 . . ?
P3 C3 H3B 108.9 . . ?
H3A C3 H3B 107.7 . . ?
N2 C4 N5 111.4(6) . . ?
N2 C4 H4 124.3 . . ?
N5 C4 H4 124.3 . . ?
N5 C6 C7 106.9(6) . . ?
N5 C6 H6 126.5 . . ?
C7 C6 H6 126.5 . . ?
C6 C7 N2 109.8(6) . . ?
C6 C7 H7 125.1 . . ?
N2 C7 H7 125.1 . . ?
N8 C9 N10 111.7(5) . . ?
N8 C9 H9 124.2 . . ?
N10 C9 H9 124.2 . . ?
C12 C11 N10 105.9(5) . . ?
C12 C11 H11 127.0 . . ?
N10 C11 H11 127.0 . . ?
C11 C12 N8 109.3(5) . . ?
C11 C12 H12 125.3 . . ?
N8 C12 H12 125.3 . . ?
N13 C13 N14 111.9(5) . . ?
N13 C13 H13 124.1 . . ?
N14 C13 H13 124.1 . . ?
N14 C15 C16 106.5(5) . . ?
N14 C15 H15 126.7 . . ?
C16 C15 H15 126.7 . . ?
C15 C16 N13 109.3(5) . . ?
C15 C16 H16 125.3 . . ?
N13 C16 H16 125.3 . . ?
N17 C18 N19 112.5(5) . . ?
N17 C18 H18 123.8 . . ?
N19 C18 H18 123.8 . . ?
C21 C20 N19 106.4(5) . . ?
C21 C20 H20 126.8 . . ?
N19 C20 H20 126.8 . . ?
C20 C21 N17 110.1(5) . . ?
C20 C21 H21 125.0 . . ?
N17 C21 H21 125.0 . . ?
N22 C23 N24 111.9(5) . . ?
N22 C23 H23 124.1 . . ?
N24 C23 H23 124.1 . . ?
C26 C25 N24 106.8(6) . . ?
C26 C25 H25 126.6 . . ?
N24 C25 H25 126.6 . . ?
C25 C26 N22 109.9(6) . . ?
C25 C26 H26 125.1 . . ?
N22 C26 H26 125.1 . . ?
N27 C28 N29 111.9(4) . . ?
N27 C28 H28 124.1 . . ?
N29 C28 H28 124.1 . . ?
N29 C30 C31 106.7(5) . . ?
N29 C30 H30 126.7 . . ?
C31 C30 H30 126.7 . . ?
C30 C31 N27 109.6(5) . . ?
C30 C31 H31 125.2 . . ?
N27 C31 H31 125.2 . . ?
N32 C33 N34 112.5(5) . . ?
N32 C33 H33 123.7 . . ?
N34 C33 H33 123.7 . . ?
N34 C35 C36 106.7(6) . . ?
N34 C35 H35 126.6 . . ?
C36 C35 H35 126.6 . . ?
C35 C36 N32 109.9(6) . . ?
C35 C36 H36 125.1 . . ?
N32 C36 H36 125.1 . . ?
N37 C38 N39 111.9(4) . . ?
N37 C38 H38 124.1 . . ?
N39 C38 H38 124.1 . . ?
C41 C40 N39 106.4(5) . . ?
C41 C40 H40 126.8 . . ?
N39 C40 H40 126.8 . . ?
C40 C41 N37 109.7(5) . . ?
C40 C41 H41 125.1 . . ?
N37 C41 H41 125.1 . . ?
N42 C43 N44 112.4(5) . . ?
N42 C43 H43 123.8 . . ?
N44 C43 H43 123.8 . . ?
C46 C45 N44 106.8(6) . . ?
C46 C45 H45 126.6 . . ?
N44 C45 H45 126.6 . . ?
C45 C46 N42 110.2(6) . . ?
C45 C46 H46 124.9 . . ?
N42 C46 H46 124.9 . . ?
N47 C48 N49 111.3(7) . . ?
N47 C48 H48 124.5 . . ?
N49 C48 H48 124.2 . . ?
N49 C50 C51 108.0(7) . . ?
N49 C50 H50 126.0 . . ?
C51 C50 H50 126.0 . . ?
N47 C51 C50 107.9(7) . . ?
N47 C51 H51 126.0 . . ?
C50 C51 H51 126.0 . . ?
N54 C53 N52 111.7(6) . . ?
N54 C53 H53 124.1 . . ?
N52 C53 H53 124.1 . . ?
C56 C55 N54 109.5(6) . . ?
C56 C55 H55 125.2 . . ?
N54 C55 H55 125.2 . . ?
N52 C56 C55 107.0(6) . . ?
N52 C56 H56 126.5 . . ?
C55 C56 H56 126.5 . . ?
C1 N1 Ni1 103.8(2) . . ?
C1 N1 H1A 111.0 . . ?
Ni1 N1 H1A 111.0 . . ?
C1 N1 H1B 111.0 . . ?
Ni1 N1 H1B 111.0 . . ?
H1A N1 H1B 109.0 . . ?
C4 N2 C7 104.9(5) . . ?
C4 N2 Ni1 129.0(4) . . ?
C7 N2 Ni1 126.0(4) . . ?
C6 N5 C4 106.9(6) . . ?
C6 N5 H5 124(5) . . ?
C4 N5 H5 129(5) . . ?
C9 N8 C12 106.0(4) . . ?
C9 N8 Ni1 125.0(4) . . ?
C12 N8 Ni1 128.9(4) . . ?
C9 N10 C11 107.1(5) . . ?
C9 N10 H10 124(5) . . ?
C11 N10 H10 129(5) . . ?
C13 N13 C16 105.0(4) . . ?
C13 N13 Ni1 128.4(4) . . ?
C16 N13 Ni1 126.6(3) . . ?
C13 N14 C15 107.2(5) . . ?
C13 N14 H14 126.4 . . ?
C15 N14 H14 126.4 . . ?
C18 N17 C21 104.6(4) . . ?
C18 N17 Ni2 125.4(3) . . ?
C21 N17 Ni2 129.2(4) . . ?
C18 N19 C20 106.4(5) . . ?
C18 N19 H19 135(6) . . ?
C20 N19 H19 118(6) . . ?
C23 N22 C26 104.8(5) . . ?
C23 N22 Ni2 127.6(3) . . ?
C26 N22 Ni2 127.2(4) . . ?
C23 N24 C25 106.7(5) . . ?
C23 N24 H24 131(6) . . ?
C25 N24 H24 123(6) . . ?
C28 N27 C31 104.9(4) . . ?
C28 N27 Ni2 126.6(3) . . ?
C31 N27 Ni2 127.2(3) . . ?
C28 N29 C30 106.9(5) . . ?
C28 N29 H29 124(5) . . ?
C30 N29 H29 129(5) . . ?
C33 N32 C36 104.4(5) . . ?
C33 N32 Ni3 126.0(3) . . ?
C36 N32 Ni3 129.5(4) . . ?
C33 N34 C35 106.5(6) . . ?
C33 N34 H34 124(6) . . ?
C35 N34 H34 128(6) . . ?
C38 N37 C41 105.1(4) . . ?
C38 N37 Ni3 125.0(3) . . ?
C41 N37 Ni3 129.1(3) . . ?
C38 N39 C40 106.9(5) . . ?
C38 N39 H39 123(5) . . ?
C40 N39 H39 129(5) . . ?
C43 N42 C46 104.4(5) . . ?
C43 N42 Ni3 127.0(4) . . ?
C46 N42 Ni3 128.2(4) . . ?
C43 N44 C45 106.3(6) . . ?
C43 N44 H44 125(5) . . ?
C45 N44 H44 129(5) . . ?
C48 N47 C51 106.4(6) . . ?
C48 N47 H47 135(7) . . ?
C51 N47 H47 118(7) . . ?
C48 N49 C50 106.3(6) . . ?
C48 N49 H49 135(6) . . ?
C50 N49 H49 119(6) . . ?
C53 N52 C56 106.8(5) . . ?
C53 N52 H52 143(6) . . ?
C56 N52 H52 110(6) . . ?
C53 N54 C55 104.9(5) . . ?
N8 Ni1 N13 93.38(16) . . ?
N8 Ni1 N2 91.60(17) . . ?
N13 Ni1 N2 93.45(16) . . ?
N8 Ni1 O4 88.11(14) . . ?
N13 Ni1 O4 89.53(14) . . ?
N2 Ni1 O4 177.02(15) . . ?
N8 Ni1 O1 91.56(14) . . ?
N13 Ni1 O1 173.39(14) . . ?
N2 Ni1 O1 90.79(15) . . ?
O4 Ni1 O1 86.25(12) . . ?
N8 Ni1 N1 168.34(15) . . ?
N13 Ni1 N1 95.42(15) . . ?
N2 Ni1 N1 95.49(15) . . ?
O4 Ni1 N1 84.33(12) . . ?
O1 Ni1 N1 79.11(12) . . ?
N27 Ni2 N27 180.000(1) . 3_667 ?
N27 Ni2 N17 90.96(14) . . ?
N27 Ni2 N17 89.04(14) 3_667 . ?
N27 Ni2 N17 89.04(14) . 3_667 ?
N27 Ni2 N17 90.96(14) 3_667 3_667 ?
N17 Ni2 N17 180.000(1) . 3_667 ?
N27 Ni2 N22 90.05(14) . . ?
N27 Ni2 N22 89.95(14) 3_667 . ?
N17 Ni2 N22 89.57(14) . . ?
N17 Ni2 N22 90.43(14) 3_667 . ?
N27 Ni2 N22 89.95(14) . 3_667 ?
N27 Ni2 N22 90.05(14) 3_667 3_667 ?
N17 Ni2 N22 90.43(14) . 3_667 ?
N17 Ni2 N22 89.57(14) 3_667 3_667 ?
N22 Ni2 N22 180.0(2) . 3_667 ?
N32 Ni3 N32 180.00(15) . 3_657 ?
N32 Ni3 N37 90.60(14) . . ?
N32 Ni3 N37 89.40(14) 3_657 . ?
N32 Ni3 N37 89.40(14) . 3_657 ?
N32 Ni3 N37 90.60(14) 3_657 3_657 ?
N37 Ni3 N37 180.00(14) . 3_657 ?
N32 Ni3 N42 90.70(15) . 3_657 ?
N32 Ni3 N42 89.30(15) 3_657 3_657 ?
N37 Ni3 N42 91.05(14) . 3_657 ?
N37 Ni3 N42 88.95(14) 3_657 3_657 ?
N32 Ni3 N42 89.30(15) . . ?
N32 Ni3 N42 90.70(15) 3_657 . ?
N37 Ni3 N42 88.95(14) . . ?
N37 Ni3 N42 91.05(14) 3_657 . ?
N42 Ni3 N42 180.00(15) 3_657 . ?
P1 O1 Ni1 115.25(16) . . ?
P1 O2 H1 122(6) . . ?
P2 O4 Ni1 113.28(16) . . ?
H1W1 O1W H2W1 115(10) . . ?
H1W2 O2W H2W2 116(8) . . ?
H1W3 O3W H2W3 108(10) . . ?
H1W4 O4W H2W4 105(10) . . ?
H1W5 O5W H2W5 113(10) . . ?
H1W6 O6W H2W6 103(10) . . ?
H1W7 O7W H2W7 131(10) . . ?
H1W8 O8W H2W8 144(10) . . ?
O3 P1 O1 114.48(19) . . ?
O3 P1 O2 109.9(2) . . ?
O1 P1 O2 110.73(19) . . ?
O3 P1 C1 107.55(18) . . ?
O1 P1 C1 105.05(17) . . ?
O2 P1 C1 108.82(18) . . ?
O6 P2 O4 113.15(18) . . ?
O6 P2 O5 111.8(2) . . ?
O4 P2 O5 112.21(19) . . ?
O6 P2 C1 113.63(18) . . ?
O4 P2 C1 102.25(17) . . ?
O5 P2 C1 103.01(18) . . ?
O8 P3 O9 111.1(2) . . ?
O8 P3 O7 112.1(2) . . ?
O9 P3 O7 111.4(2) . . ?
O8 P3 C3 107.7(2) . . ?
O9 P3 C3 107.4(2) . . ?
O7 P3 C3 106.93(19) . . ?

loop_
_geom_bond_atom_site_label_1
_geom_bond_atom_site_label_2
_geom_bond_distance
_geom_bond_site_symmetry_2
_geom_bond_publ_flag
C1 N1 1.505(5) . ?
C1 C2 1.541(5) . ?
C1 P2 1.847(4) . ?
C1 P1 1.852(4) . ?
C2 C3 1.531(6) . ?
C2 H2A 0.9700 . ?
C2 H2B 0.9700 . ?
C3 P3 1.810(4) . ?
C3 H3A 0.9700 . ?
C3 H3B 0.9700 . ?
C4 N2 1.319(7) . ?
C4 N5 1.356(8) . ?
C4 H4 0.9300 . ?
C6 N5 1.345(10) . ?
C6 C7 1.354(9) . ?
C6 H6 0.9300 . ?
C7 N2 1.370(7) . ?
C7 H7 0.9300 . ?
C9 N8 1.307(7) . ?
C9 N10 1.345(7) . ?
C9 H9 0.9300 . ?
C11 C12 1.364(8) . ?
C11 N10 1.371(8) . ?
C11 H11 0.9300 . ?
C12 N8 1.374(7) . ?
C12 H12 0.9300 . ?
C13 N13 1.316(6) . ?
C13 N14 1.325(7) . ?
C13 H13 0.9300 . ?
C15 N14 1.346(8) . ?
C15 C16 1.354(8) . ?
C15 H15 0.9300 . ?
C16 N13 1.361(7) . ?
C16 H16 0.9300 . ?
C18 N17 1.311(6) . ?
C18 N19 1.344(7) . ?
C18 H18 0.9300 . ?
C20 C21 1.353(9) . ?
C20 N19 1.360(7) . ?
C20 H20 0.9300 . ?
C21 N17 1.370(6) . ?
C21 H21 0.9300 . ?
C23 N22 1.319(6) . ?
C23 N24 1.341(7) . ?
C23 H23 0.9300 . ?
C25 C26 1.350(10) . ?
C25 N24 1.350(9) . ?
C25 H25 0.9300 . ?
C26 N22 1.363(7) . ?
C26 H26 0.9300 . ?
C28 N27 1.324(6) . ?
C28 N29 1.342(6) . ?
C28 H28 0.9300 . ?
C30 N29 1.357(7) . ?
C30 C31 1.358(8) . ?
C30 H30 0.9300 . ?
C31 N27 1.371(6) . ?
C31 H31 0.9300 . ?
C33 N32 1.314(7) . ?
C33 N34 1.335(8) . ?
C33 H33 0.9300 . ?
C35 N34 1.350(9) . ?
C35 C36 1.351(11) . ?
C35 H35 0.9300 . ?
C36 N32 1.364(7) . ?
C36 H36 0.9300 . ?
C38 N37 1.315(6) . ?
C38 N39 1.341(7) . ?
C38 H38 0.9300 . ?
C40 C41 1.355(8) . ?
C40 N39 1.358(7) . ?
C40 H40 0.9300 . ?
C41 N37 1.369(6) . ?
C41 H41 0.9300 . ?
C43 N42 1.327(7) . ?
C43 N44 1.330(8) . ?
C43 H43 0.9300 . ?
C45 C46 1.344(11) . ?
C45 N44 1.364(8) . ?
C45 H45 0.9300 . ?
C46 N42 1.363(7) . ?
C46 H46 0.9300 . ?
C48 N47 1.308(8) . ?
C48 N49 1.313(9) . ?
C48 H48 0.9324 . ?
C50 N49 1.321(11) . ?
C50 C51 1.348(10) . ?
C50 H50 0.9300 . ?
C51 N47 1.324(9) . ?
C51 H51 0.9300 . ?
C53 N54 1.324(7) . ?
C53 N52 1.331(7) . ?
C53 H53 0.9300 . ?
C55 C56 1.351(9) . ?
C55 N54 1.355(8) . ?
C55 H55 0.9300 . ?
C56 N52 1.344(9) . ?
C56 H56 0.9300 . ?
N1 Ni1 2.162(4) . ?
N1 H1A 0.9000 . ?
N1 H1B 0.9000 . ?
N2 Ni1 2.106(4) . ?
N5 H5 0.84(7) . ?
N8 Ni1 2.061(4) . ?
N10 H10 0.88(8) . ?
N13 Ni1 2.063(4) . ?
N14 H14 0.8600 . ?
N17 Ni2 2.125(4) . ?
N19 H19 0.84(9) . ?
N22 Ni2 2.136(4) . ?
N24 H24 0.82(8) . ?
N27 Ni2 2.117(4) . ?
N29 H29 0.88(7) . ?
N32 Ni3 2.104(4) . ?
N34 H34 0.82(8) . ?
N37 Ni3 2.120(4) . ?
N39 H39 0.80(6) . ?
N42 Ni3 2.134(4) . ?
N44 H44 0.95(8) . ?
N47 H47 0.91(11) . ?
N49 H49 0.78(8) . ?
N52 H52 0.74(8) . ?
Ni1 O4 2.107(3) . ?
Ni1 O1 2.141(3) . ?
Ni2 N27 2.117(4) 3_667 ?
Ni2 N17 2.125(4) 3_667 ?
Ni2 N22 2.136(4) 3_667 ?
Ni3 N32 2.104(4) 3_657 ?
Ni3 N37 2.120(4) 3_657 ?
Ni3 N42 2.134(4) 3_657 ?
O1 P1 1.517(3) . ?
O2 P1 1.552(3) . ?
O2 H1 0.79(8) . ?
O3 P1 1.510(3) . ?
O4 P2 1.524(3) . ?
O5 P2 1.531(3) . ?
O6 P2 1.507(3) . ?
O7 P3 1.527(3) . ?
O8 P3 1.514(4) . ?
O9 P3 1.526(3) . ?
O1W H1W1 0.84(12) . ?
O1W H2W1 0.86(13) . ?
O2W H1W2 0.85(9) . ?
O2W H2W2 0.85(9) . ?
O3W H1W3 0.82(13) . ?
O3W H2W3 0.85(14) . ?
O4W H1W4 0.84(18) . ?
O4W H2W4 0.85(18) . ?
O5W H1W5 0.86(16) . ?
O5W H2W5 0.82(16) . ?
O6W H1W6 0.87(17) . ?
O6W H2W6 0.86(17) . ?
O7W H1W7 0.8(2) . ?
O7W H2W7 0.9(2) . ?
O8W H1W8 0.8(3) . ?
O8W H2W8 0.9(3) . ?

loop_
_geom_hbond_atom_site_label_D
_geom_hbond_atom_site_label_H
_geom_hbond_atom_site_label_A
_geom_hbond_distance_DH
_geom_hbond_distance_HA
_geom_hbond_distance_DA
_geom_hbond_angle_DHA
_geom_hbond_site_symmetry_A
O1W H2W1 O7W 0.86(13) 1.93(13) 2.79(3) 179(13) .
O1W H1W1 O5W 0.84(12) 1.83(12) 2.675(15) 180(14) 1_655
O2W H1W2 O7 0.85(9) 1.97(9) 2.799(7) 165(8) .
O2W H2W2 O3 0.85(9) 1.91(9) 2.746(6) 168(8) .
O3W H1W3 O9 0.82(13) 2.02(13) 2.810(9) 160(12) .
O3W H2W3 O4W 0.85(14) 1.93(14) 2.761(15) 167(12) .
O4W H2W4 O8 0.85(18) 2.0(2) 2.637(13) 131(20) 1_455
O4W H2W4 O8W 0.85(18) 2.7(2) 3.27(3) 128(19) .
O5W H1W5 O6 0.86(16) 1.83(16) 2.69(2) 178(20) 2_646
O5W H2W5 O8W 0.82(16) 2.44(18) 3.24(4) 165(18) 2_546
O6W H1W6 O4W 0.87(17) 2.26(18) 2.83(3) 123(16) .
O6W H2W6 O2W 0.86(17) 1.99(17) 2.761(17) 150(17) 1_455
O7W H1W7 O2W 0.8(2) 1.9(2) 2.67(3) 143(24) .
O8W H1W8 O8 0.8(3) 2.6(3) 3.36(4) 152(26) 1_455
O8W H2W8 O5 0.9(3) 2.4(3) 3.29(5) 177(25) .
N14 H14 O6 0.86 1.84 2.699(5) 177.8 1_455
N52 H52 O9 0.74(8) 2.00(8) 2.733(6) 168(8) 4_575
N49 H49 O3 0.78(8) 1.98(8) 2.740(6) 165(8) .
N47 H47 O5 0.91(11) 1.66(11) 2.567(6) 172(11) 2_646
N44 H44 O8 0.95(8) 1.76(8) 2.709(7) 173(7) 1_445
N39 H39 O1 0.80(6) 1.90(7) 2.689(6) 168(7) 2_646
N34 H34 O9 0.82(8) 1.96(8) 2.714(7) 153(8) 3_667
N29 H29 O4 0.88(7) 1.79(7) 2.662(6) 169(7) 2_646
N24 H24 O7 0.82(8) 1.93(8) 2.743(6) 171(8) 1_455
N19 H19 O7 0.84(9) 1.89(9) 2.722(6) 167(8) 3_667
N10 H10 O3W 0.88(8) 1.88(8) 2.744(8) 168(7) 4_575
N5 H5 O1W 0.84(7) 1.98(8) 2.808(10) 171(7) 1_455
O2 H1 N54 0.79(8) 1.83(9) 2.615(6) 174(9) .

loop_
_geom_torsion_atom_site_label_1
_geom_torsion_atom_site_label_2
_geom_torsion_atom_site_label_3
_geom_torsion_atom_site_label_4
_geom_torsion
_geom_torsion_site_symmetry_1
_geom_torsion_site_symmetry_2
_geom_torsion_site_symmetry_3
_geom_torsion_site_symmetry_4
_geom_torsion_publ_flag
N1 C1 C2 C3 -179.0(3) . . . . ?
P2 C1 C2 C3 -65.2(4) . . . . ?
P1 C1 C2 C3 67.0(4) . . . . ?
C1 C2 C3 P3 -172.5(3) . . . . ?
N5 C6 C7 N2 0.8(8) . . . . ?
N10 C11 C12 N8 -0.6(8) . . . . ?
N14 C15 C16 N13 0.6(8) . . . . ?
N19 C20 C21 N17 0.0(6) . . . . ?
N24 C25 C26 N22 0.3(7) . . . . ?
N29 C30 C31 N27 1.2(6) . . . . ?
N34 C35 C36 N32 0.2(8) . . . . ?
N39 C40 C41 N37 0.1(6) . . . . ?
N44 C45 C46 N42 -0.6(7) . . . . ?
N49 C50 C51 N47 0.3(13) . . . . ?
N54 C55 C56 N52 0.4(7) . . . . ?
C2 C1 N1 Ni1 178.7(2) . . . . ?
P2 C1 N1 Ni1 57.3(2) . . . . ?
P1 C1 N1 Ni1 -59.9(2) . . . . ?
N5 C4 N2 C7 0.9(7) . . . . ?
N5 C4 N2 Ni1 -178.6(4) . . . . ?
C6 C7 N2 C4 -1.0(7) . . . . ?
C6 C7 N2 Ni1 178.4(5) . . . . ?
C7 C6 N5 C4 -0.2(8) . . . . ?
N2 C4 N5 C6 -0.4(8) . . . . ?
N10 C9 N8 C12 -0.4(6) . . . . ?
N10 C9 N8 Ni1 177.6(3) . . . . ?
C11 C12 N8 C9 0.6(7) . . . . ?
C11 C12 N8 Ni1 -177.3(4) . . . . ?
N8 C9 N10 C11 0.0(6) . . . . ?
C12 C11 N10 C9 0.4(7) . . . . ?
N14 C13 N13 C16 0.0(6) . . . . ?
N14 C13 N13 Ni1 -177.9(3) . . . . ?
C15 C16 N13 C13 -0.4(7) . . . . ?
C15 C16 N13 Ni1 177.5(4) . . . . ?
N13 C13 N14 C15 0.4(7) . . . . ?
C16 C15 N14 C13 -0.6(7) . . . . ?
N19 C18 N17 C21 0.5(6) . . . . ?
N19 C18 N17 Ni2 -170.1(3) . . . . ?
C20 C21 N17 C18 -0.3(6) . . . . ?
C20 C21 N17 Ni2 169.8(4) . . . . ?
N17 C18 N19 C20 -0.5(6) . . . . ?
C21 C20 N19 C18 0.3(6) . . . . ?
N24 C23 N22 C26 0.0(6) . . . . ?
N24 C23 N22 Ni2 173.1(3) . . . . ?
C25 C26 N22 C23 -0.2(6) . . . . ?
C25 C26 N22 Ni2 -173.3(4) . . . . ?
N22 C23 N24 C25 0.2(6) . . . . ?
C26 C25 N24 C23 -0.3(7) . . . . ?
N29 C28 N27 C31 0.4(5) . . . . ?
N29 C28 N27 Ni2 -167.7(3) . . . . ?
C30 C31 N27 C28 -1.0(5) . . . . ?
C30 C31 N27 Ni2 167.0(3) . . . . ?
N27 C28 N29 C30 0.4(6) . . . . ?
C31 C30 N29 C28 -1.0(6) . . . . ?
N34 C33 N32 C36 0.4(6) . . . . ?
N34 C33 N32 Ni3 177.5(3) . . . . ?
C35 C36 N32 C33 -0.4(7) . . . . ?
C35 C36 N32 Ni3 -177.4(4) . . . . ?
N32 C33 N34 C35 -0.3(7) . . . . ?
C36 C35 N34 C33 0.0(7) . . . . ?
N39 C38 N37 C41 -0.2(5) . . . . ?
N39 C38 N37 Ni3 170.7(3) . . . . ?
C40 C41 N37 C38 0.1(6) . . . . ?
C40 C41 N37 Ni3 -170.3(4) . . . . ?
N37 C38 N39 C40 0.2(6) . . . . ?
C41 C40 N39 C38 -0.2(6) . . . . ?
N44 C43 N42 C46 -1.0(6) . . . . ?
N44 C43 N42 Ni3 -174.1(3) . . . . ?
C45 C46 N42 C43 0.9(6) . . . . ?
C45 C46 N42 Ni3 174.0(4) . . . . ?
N42 C43 N44 C45 0.6(6) . . . . ?
C46 C45 N44 C43 0.0(7) . . . . ?
N49 C48 N47 C51 -0.4(9) . . . . ?
C50 C51 N47 C48 0.1(11) . . . . ?
N47 C48 N49 C50 0.5(10) . . . . ?
C51 C50 N49 C48 -0.5(12) . . . . ?
N54 C53 N52 C56 -0.2(7) . . . . ?
C55 C56 N52 C53 -0.1(7) . . . . ?
N52 C53 N54 C55 0.5(7) . . . . ?
C56 C55 N54 C53 -0.5(7) . . . . ?
C9 N8 Ni1 N13 149.4(4) . . . . ?
C12 N8 Ni1 N13 -33.1(5) . . . . ?
C9 N8 Ni1 N2 -117.1(4) . . . . ?
C12 N8 Ni1 N2 60.4(5) . . . . ?
C9 N8 Ni1 O4 59.9(4) . . . . ?
C12 N8 Ni1 O4 -122.5(5) . . . . ?
C9 N8 Ni1 O1 -26.3(4) . . . . ?
C12 N8 Ni1 O1 151.3(5) . . . . ?
C9 N8 Ni1 N1 10.4(10) . . . . ?
C12 N8 Ni1 N1 -172.1(7) . . . . ?
C13 N13 Ni1 N8 118.9(4) . . . . ?
C16 N13 Ni1 N8 -58.5(5) . . . . ?
C13 N13 Ni1 N2 27.1(4) . . . . ?
C16 N13 Ni1 N2 -150.3(5) . . . . ?
C13 N13 Ni1 O4 -153.0(4) . . . . ?
C16 N13 Ni1 O4 29.6(5) . . . . ?
C13 N13 Ni1 O1 -102.7(13) . . . . ?
C16 N13 Ni1 O1 79.9(14) . . . . ?
C13 N13 Ni1 N1 -68.8(4) . . . . ?
C16 N13 Ni1 N1 113.8(5) . . . . ?
C4 N2 Ni1 N8 -158.3(5) . . . . ?
C7 N2 Ni1 N8 22.4(5) . . . . ?
C4 N2 Ni1 N13 -64.8(5) . . . . ?
C7 N2 Ni1 N13 115.9(5) . . . . ?
C4 N2 Ni1 O4 117(3) . . . . ?
C7 N2 Ni1 O4 -62(3) . . . . ?
C4 N2 Ni1 O1 110.1(5) . . . . ?
C7 N2 Ni1 O1 -69.2(5) . . . . ?
C4 N2 Ni1 N1 31.0(5) . . . . ?
C7 N2 Ni1 N1 -148.4(5) . . . . ?
C1 N1 Ni1 N8 13.8(9) . . . . ?
C1 N1 Ni1 N13 -125.0(2) . . . . ?
C1 N1 Ni1 N2 140.9(2) . . . . ?
C1 N1 Ni1 O4 -36.1(2) . . . . ?
C1 N1 Ni1 O1 51.2(2) . . . . ?
C28 N27 Ni2 N27 10(100) . . . 3_667 ?
C31 N27 Ni2 N27 -156(100) . . . 3_667 ?
C28 N27 Ni2 N17 -91.9(4) . . . . ?
C31 N27 Ni2 N17 102.7(4) . . . . ?
C28 N27 Ni2 N17 88.1(4) . . . 3_667 ?
C31 N27 Ni2 N17 -77.3(4) . . . 3_667 ?
C28 N27 Ni2 N22 178.5(4) . . . . ?
C31 N27 Ni2 N22 13.1(4) . . . . ?
C28 N27 Ni2 N22 -1.5(4) . . . 3_667 ?
C31 N27 Ni2 N22 -166.9(4) . . . 3_667 ?
C18 N17 Ni2 N27 -3.1(4) . . . . ?
C21 N17 Ni2 N27 -171.4(4) . . . . ?
C18 N17 Ni2 N27 176.9(4) . . . 3_667 ?
C21 N17 Ni2 N27 8.6(4) . . . 3_667 ?
C18 N17 Ni2 N17 -86(32) . . . 3_667 ?
C21 N17 Ni2 N17 105(32) . . . 3_667 ?
C18 N17 Ni2 N22 86.9(4) . . . . ?
C21 N17 Ni2 N22 -81.3(4) . . . . ?
C18 N17 Ni2 N22 -93.1(4) . . . 3_667 ?
C21 N17 Ni2 N22 98.7(4) . . . 3_667 ?
C23 N22 Ni2 N27 -83.7(4) . . . . ?
C26 N22 Ni2 N27 87.9(4) . . . . ?
C23 N22 Ni2 N27 96.3(4) . . . 3_667 ?
C26 N22 Ni2 N27 -92.1(4) . . . 3_667 ?
C23 N22 Ni2 N17 -174.7(4) . . . . ?
C26 N22 Ni2 N17 -3.1(4) . . . . ?
C23 N22 Ni2 N17 5.3(4) . . . 3_667 ?
C26 N22 Ni2 N17 176.9(4) . . . 3_667 ?
C23 N22 Ni2 N22 -131(14) . . . 3_667 ?
C26 N22 Ni2 N22 41(14) . . . 3_667 ?
C33 N32 Ni3 N32 134(73) . . . 3_657 ?
C36 N32 Ni3 N32 -50(73) . . . 3_657 ?
C33 N32 Ni3 N37 -11.8(4) . . . . ?
C36 N32 Ni3 N37 164.6(5) . . . . ?
C33 N32 Ni3 N37 168.2(4) . . . 3_657 ?
C36 N32 Ni3 N37 -15.4(5) . . . 3_657 ?
C33 N32 Ni3 N42 79.3(4) . . . 3_657 ?
C36 N32 Ni3 N42 -104.3(5) . . . 3_657 ?
C33 N32 Ni3 N42 -100.7(4) . . . . ?
C36 N32 Ni3 N42 75.7(5) . . . . ?
C38 N37 Ni3 N32 92.5(4) . . . . ?
C41 N37 Ni3 N32 -99.0(4) . . . . ?
C38 N37 Ni3 N32 -87.5(4) . . . 3_657 ?
C41 N37 Ni3 N32 81.0(4) . . . 3_657 ?
C38 N37 Ni3 N37 139(100) . . . 3_657 ?
C41 N37 Ni3 N37 -52(100) . . . 3_657 ?
C38 N37 Ni3 N42 1.7(4) . . . 3_657 ?
C41 N37 Ni3 N42 170.3(4) . . . 3_657 ?
C38 N37 Ni3 N42 -178.3(4) . . . . ?
C41 N37 Ni3 N42 -9.7(4) . . . . ?
C43 N42 Ni3 N32 -179.6(4) . . . . ?
C46 N42 Ni3 N32 8.9(4) . . . . ?
C43 N42 Ni3 N32 0.4(4) . . . 3_657 ?
C46 N42 Ni3 N32 -171.1(4) . . . 3_657 ?
C43 N42 Ni3 N37 89.8(4) . . . . ?
C46 N42 Ni3 N37 -81.8(4) . . . . ?
C43 N42 Ni3 N37 -90.2(4) . . . 3_657 ?
C46 N42 Ni3 N37 98.2(4) . . . 3_657 ?
C43 N42 Ni3 N42 -43(17) . . . 3_657 ?
C46 N42 Ni3 N42 145(17) . . . 3_657 ?
N8 Ni1 O1 P1 146.3(2) . . . . ?
N13 Ni1 O1 P1 7.8(14) . . . . ?
N2 Ni1 O1 P1 -122.1(2) . . . . ?
O4 Ni1 O1 P1 58.3(2) . . . . ?
N1 Ni1 O1 P1 -26.66(19) . . . . ?
N8 Ni1 O4 P2 -171.9(2) . . . . ?
N13 Ni1 O4 P2 94.6(2) . . . . ?
N2 Ni1 O4 P2 -88(3) . . . . ?
O1 Ni1 O4 P2 -80.26(19) . . . . ?
N1 Ni1 O4 P2 -0.84(19) . . . . ?
Ni1 O1 P1 O3 118.2(2) . . . . ?
Ni1 O1 P1 O2 -116.8(2) . . . . ?
Ni1 O1 P1 C1 0.5(2) . . . . ?
N1 C1 P1 O3 -83.1(3) . . . . ?
C2 C1 P1 O3 36.0(3) . . . . ?
P2 C1 P1 O3 168.6(2) . . . . ?
N1 C1 P1 O1 39.3(3) . . . . ?
C2 C1 P1 O1 158.4(3) . . . . ?
P2 C1 P1 O1 -69.1(2) . . . . ?
N1 C1 P1 O2 157.9(2) . . . . ?
C2 C1 P1 O2 -83.0(3) . . . . ?
P2 C1 P1 O2 49.5(3) . . . . ?
Ni1 O4 P2 O6 152.36(17) . . . . ?
Ni1 O4 P2 O5 -80.0(2) . . . . ?
Ni1 O4 P2 C1 29.7(2) . . . . ?
N1 C1 P2 O6 179.2(2) . . . . ?
C2 C1 P2 O6 60.2(3) . . . . ?
P1 C1 P2 O6 -72.2(3) . . . . ?
N1 C1 P2 O4 -58.5(3) . . . . ?
C2 C1 P2 O4 -177.5(3) . . . . ?
P1 C1 P2 O4 50.1(2) . . . . ?
N1 C1 P2 O5 58.0(3) . . . . ?
C2 C1 P2 O5 -61.0(3) . . . . ?
P1 C1 P2 O5 166.6(2) . . . . ?
C2 C3 P3 O8 -175.2(3) . . . . ?
C2 C3 P3 O9 -55.5(4) . . . . ?
C2 C3 P3 O7 64.2(3) . . . . ?
